data_1516746
loop_
_publ_author_name
'Yasuda, Makoto'
'Yoshioka, Sachiko'
'Yamasaki, Satoshi'
'Somyo, Toshio'
'Chiba, Kouji'
'Baba, Akio'

_publ_section_title
;
 Cage-shaped borate esters with enhanced Lewis acidity and catalytic
 activity.
;
_journal_issue 4
_journal_name_full 'Organic letters'
_journal_page_first 761
_journal_page_last 764
_journal_paper_doi 10.1021/ol053026+
_journal_volume 8
_journal_year 2006
_chemical_formula_moiety 'C24 H18 B N O3 '
_chemical_formula_sum 'C24 H18 B N O3'
_chemical_formula_weight 379.22
_space_group_IT_number 61
_symmetry_cell_setting orthorhombic
_symmetry_Int_Tables_number 61
_symmetry_space_group_name_Hall '-P 2ac 2ab'
_symmetry_space_group_name_H-M 'P b c a'
_cell_angle_alpha 90
_cell_angle_beta 90
_cell_angle_gamma 90
_cell_formula_units_Z 8
_cell_length_a 14.8638(6)
_cell_length_b 15.4624(6)
_cell_length_c 16.3768(6)
_cell_measurement_reflns_used 36289
_cell_measurement_temperature 277.2
_cell_measurement_theta_max 27.4
_cell_measurement_theta_min 1.3
_cell_volume 3763.9(3)
_computing_cell_refinement PROCESS-AUTO
_computing_data_collection PROCESS-AUTO
_computing_data_reduction 'teXsan Ver. 1.11'
_computing_publication_material 'teXsan Ver. 1.11'
_computing_structure_refinement 'teXsan Ver. 1.10'
_computing_structure_solution SIR92
_diffrn_detector_area_resol_mean 5.00
_diffrn_measured_fraction_theta_full 0.9998
_diffrn_measured_fraction_theta_max 0.9998
_diffrn_measurement_device_type 'Rigaku RAXIS-RAPID Imaging Plate'
_diffrn_measurement_method \w
_diffrn_radiation_type 'Mo K\a'
_diffrn_radiation_wavelength 0.7107
_diffrn_reflns_av_R_equivalents 0.111
_diffrn_reflns_limit_h_max 19
_diffrn_reflns_limit_h_min -19
_diffrn_reflns_limit_k_max 20
_diffrn_reflns_limit_k_min -18
_diffrn_reflns_limit_l_max 21
_diffrn_reflns_limit_l_min -21
_diffrn_reflns_number 33660
_diffrn_reflns_theta_full 27.44
_diffrn_reflns_theta_max 27.44
_exptl_absorpt_coefficient_mu 0.087
_exptl_absorpt_correction_T_max 0.981
_exptl_absorpt_correction_T_min 0.801
_exptl_absorpt_correction_type multi-scan
_exptl_absorpt_process_details '(Higashi, 1995)'
_exptl_crystal_colour colorless
_exptl_crystal_density_diffrn 1.338
_exptl_crystal_density_method 'not measured'
_exptl_crystal_description platelet
_exptl_crystal_size_max 0.470
_exptl_crystal_size_mid 0.430
_exptl_crystal_size_min 0.220
_refine_diff_density_max 0.52
_refine_diff_density_min -0.47
_refine_ls_extinction_method none
_refine_ls_goodness_of_fit_ref 0.980
_refine_ls_hydrogen_treatment refall
_refine_ls_number_parameters 334
_refine_ls_number_reflns 4303
_refine_ls_R_factor_gt 0.0677
_refine_ls_shift/su_max 0.0911
_refine_ls_structure_factor_coef Fsqd
_refine_ls_weighting_details 'w = 1/[\s^2^(Fo^2^) + (0.06000(Max(Fo^2^,0) + 2Fc^2^)/3)^2^]'
_refine_ls_weighting_scheme calc
_refine_ls_wR_factor_ref 0.1602
_reflns_number_gt 1757
_reflns_number_total 4303
_reflns_threshold_expression F^2^>2.0\s(F^2^)
_cod_data_source_file ol053026%2Bsi20051227_043319.cif
_cod_data_source_block 5
_cod_original_cell_volume 3763.9(2)
_cod_original_formula_sum 'C24 H18 B N O3 '
_cod_database_code 1516746

loop_
_symmetry_equiv_pos_as_xyz
x,y,z
1/2+x,1/2-y,-z
-x,1/2+y,1/2-z
1/2-x,-y,1/2+z
-x,-y,-z
1/2-x,1/2+y,z
x,1/2-y,1/2+z
1/2+x,y,1/2-z

loop_
_atom_site_label
_atom_site_type_symbol
_atom_site_fract_x
_atom_site_fract_y
_atom_site_fract_z
_atom_site_U_iso_or_equiv
_atom_site_adp_type
_atom_site_occupancy
_atom_site_calc_flag
O(1) O 0.1854(2) 0.1414(1) 0.5957(1) 0.0381(7) Uani 1.00 d
O(2) O 0.0746(2) 0.1842(1) 0.6956(1) 0.0384(7) Uani 1.00 d
O(3) O 0.1808(2) 0.0695(1) 0.7272(1) 0.0365(7) Uani 1.00 d
N(1) N 0.0636(2) 0.0423(2) 0.6305(2) 0.0375(9) Uani 1.00 d
C(1) C 0.2757(2) 0.1554(2) 0.6043(2) 0.0341(10) Uani 1.00 d
C(2) C 0.3127(2) 0.1989(2) 0.6706(2) 0.0335(10) Uani 1.00 d
C(3) C 0.4063(3) 0.2057(2) 0.6721(3) 0.044(1) Uani 1.00 d
C(4) C 0.4607(3) 0.1734(3) 0.6118(3) 0.057(1) Uani 1.00 d
C(5) C 0.4224(3) 0.1338(3) 0.5447(3) 0.053(1) Uani 1.00 d
C(6) C 0.3308(3) 0.1256(2) 0.5416(3) 0.045(1) Uani 1.00 d
C(7) C 0.0974(2) 0.2696(2) 0.6866(2) 0.037(1) Uani 1.00 d
C(8) C 0.1829(2) 0.3000(2) 0.7069(2) 0.0324(10) Uani 1.00 d
C(9) C 0.1976(3) 0.3892(2) 0.7006(2) 0.042(1) Uani 1.00 d
C(10) C 0.1317(3) 0.4457(2) 0.6755(3) 0.049(1) Uani 1.00 d
C(11) C 0.0489(3) 0.4143(2) 0.6559(3) 0.049(1) Uani 1.00 d
C(12) C 0.0312(3) 0.3261(2) 0.6605(2) 0.044(1) Uani 1.00 d
C(13) C 0.1966(2) 0.1045(2) 0.8022(2) 0.0331(10) Uani 1.00 d
C(14) C 0.2336(2) 0.1872(2) 0.8100(2) 0.034(1) Uani 1.00 d
C(15) C 0.2452(3) 0.2188(2) 0.8892(2) 0.044(1) Uani 1.00 d
C(16) C 0.2233(3) 0.1712(3) 0.9570(3) 0.055(1) Uani 1.00 d
C(17) C 0.1887(3) 0.0887(3) 0.9481(2) 0.048(1) Uani 1.00 d
C(18) C 0.1768(3) 0.0552(2) 0.8711(2) 0.042(1) Uani 1.00 d
C(19) C 0.2590(2) 0.2436(2) 0.7378(2) 0.0328(10) Uani 1.00 d
C(20) C 0.0991(3) -0.0259(2) 0.5913(3) 0.052(1) Uani 1.00 d
C(21) C 0.0478(4) -0.0951(3) 0.5661(3) 0.060(2) Uani 1.00 d
C(22) C -0.0428(4) -0.0946(3) 0.5810(3) 0.067(2) Uani 1.00 d
C(23) C -0.0807(3) -0.0238(3) 0.6217(3) 0.067(2) Uani 1.00 d
C(24) C -0.0258(3) 0.0432(3) 0.6456(2) 0.051(1) Uani 1.00 d
B(1) B 0.1312(3) 0.1162(2) 0.6659(3) 0.035(1) Uani 1.00 d
H(1) H 0.431(2) 0.238(2) 0.717(2) 0.041(9) Uiso 1.00 calc
H(2) H 0.525(3) 0.177(2) 0.611(2) 0.063(9) Uiso 1.00 calc
H(3) H 0.464(3) 0.106(3) 0.498(3) 0.089(9) Uiso 1.00 calc
H(4) H 0.300(2) 0.098(2) 0.499(2) 0.046(9) Uiso 1.00 calc
H(5) H 0.253(2) 0.413(2) 0.714(2) 0.048(9) Uiso 1.00 calc
H(6) H 0.141(3) 0.509(2) 0.672(2) 0.059(9) Uiso 1.00 calc
H(7) H 0.002(2) 0.457(2) 0.633(2) 0.050(9) Uiso 1.00 calc
H(8) H -0.029(2) 0.304(2) 0.650(2) 0.019(7) Uiso 1.00 calc
H(9) H 0.266(2) 0.283(2) 0.891(2) 0.035(8) Uiso 1.00 calc
H(10) H 0.230(3) 0.191(2) 1.011(3) 0.064(9) Uiso 1.00 calc
H(11) H 0.162(2) 0.056(2) 1.002(2) 0.059(9) Uiso 1.00 calc
H(12) H 0.153(2) 0.001(2) 0.864(2) 0.015(7) Uiso 1.00 calc
H(13) H 0.302(2) 0.284(2) 0.758(2) 0.027(8) Uiso 1.00 calc
H(14) H 0.171(3) -0.022(2) 0.581(3) 0.082(8) Uiso 1.00 calc
H(15) H 0.084(3) -0.144(2) 0.535(2) 0.075(9) Uiso 1.00 calc
H(16) H -0.085(3) -0.142(3) 0.565(3) 0.083(9) Uiso 1.00 calc
H(17) H -0.158(4) -0.021(3) 0.638(3) 0.150(6) Uiso 1.00 calc
H(18) H -0.044(3) 0.099(3) 0.688(3) 0.093(8) Uiso 1.00 calc

loop_
_atom_site_aniso_label
_atom_site_aniso_U_11
_atom_site_aniso_U_22
_atom_site_aniso_U_33
_atom_site_aniso_U_12
_atom_site_aniso_U_13
_atom_site_aniso_U_23
O(1) 0.039(1) 0.043(1) 0.032(1) -0.005(1) -0.003(1) 0.002(1)
O(2) 0.033(1) 0.038(1) 0.045(2) 0.000(1) 0.000(1) 0.006(1)
O(3) 0.043(2) 0.035(1) 0.031(1) 0.003(1) -0.006(1) -0.002(1)
N(1) 0.042(2) 0.039(2) 0.031(2) -0.004(2) -0.007(1) -0.002(1)
C(1) 0.036(2) 0.033(2) 0.033(2) 0.003(2) 0.004(2) 0.007(2)
C(2) 0.035(2) 0.031(2) 0.035(2) 0.001(2) 0.002(2) 0.006(2)
C(3) 0.039(2) 0.040(2) 0.053(3) -0.002(2) -0.004(2) 0.008(2)
C(4) 0.039(3) 0.054(3) 0.078(4) 0.011(2) 0.011(3) 0.018(3)
C(5) 0.055(3) 0.052(2) 0.054(3) 0.013(2) 0.024(3) 0.008(2)
C(6) 0.058(3) 0.038(2) 0.039(2) 0.007(2) 0.010(2) 0.002(2)
C(7) 0.038(2) 0.034(2) 0.038(2) 0.002(2) 0.003(2) 0.004(2)
C(8) 0.041(2) 0.034(2) 0.022(2) 0.002(2) 0.006(2) 0.002(1)
C(9) 0.051(3) 0.036(2) 0.040(2) -0.003(2) 0.009(2) 0.002(2)
C(10) 0.061(3) 0.037(2) 0.048(3) 0.003(2) 0.005(2) 0.007(2)
C(11) 0.055(3) 0.039(2) 0.052(3) 0.014(2) -0.002(2) 0.008(2)
C(12) 0.036(2) 0.053(2) 0.045(3) 0.004(2) 0.001(2) 0.007(2)
C(13) 0.032(2) 0.037(2) 0.030(2) 0.008(2) -0.005(2) -0.001(2)
C(14) 0.034(2) 0.038(2) 0.030(2) 0.001(2) -0.002(2) -0.002(2)
C(15) 0.057(3) 0.039(2) 0.037(2) -0.003(2) -0.008(2) -0.002(2)
C(16) 0.071(3) 0.058(3) 0.036(2) 0.006(2) -0.006(2) -0.006(2)
C(17) 0.055(3) 0.055(2) 0.035(2) 0.004(2) 0.000(2) 0.008(2)
C(18) 0.041(2) 0.038(2) 0.045(3) 0.004(2) -0.003(2) 0.008(2)
C(19) 0.035(2) 0.030(2) 0.033(2) -0.004(2) -0.003(2) -0.001(2)
C(20) 0.055(3) 0.044(2) 0.056(3) -0.003(2) -0.015(2) -0.001(2)
C(21) 0.072(4) 0.042(2) 0.066(3) -0.005(2) -0.012(3) -0.006(2)
C(22) 0.083(4) 0.059(3) 0.061(3) -0.032(3) -0.022(3) 0.010(3)
C(23) 0.062(3) 0.083(3) 0.055(3) -0.030(3) -0.007(3) 0.007(3)
C(24) 0.043(3) 0.065(3) 0.043(3) -0.017(2) -0.003(2) -0.002(2)
B(1) 0.037(2) 0.034(2) 0.033(2) -0.007(2) -0.006(2) -0.002(2)

loop_
_atom_type_symbol
_atom_type_description
_atom_type_scat_dispersion_real
_atom_type_scat_dispersion_imag
_atom_type_scat_source
C C 0.003 0.002
;International Tables for Crystallography
(1992, Vol. C, Tables 4.2.6.8 and 6.1.1.1)
;
H H 0.000 0.000
;International Tables for Crystallography
(1992, Vol. C, Table 6.1.1.2)
;
N N 0.006 0.003
;International Tables for Crystallography
(1992, Vol. C, Tables 4.2.6.8 and 6.1.1.1)
;
O O 0.011 0.006
;International Tables for Crystallography
(1992, Vol. C, Tables 4.2.6.8 and 6.1.1.1)
;
B B 0.001 0.001
;International Tables for Crystallography
(1992, Vol. C, Tables 4.2.6.8 and 6.1.1.1)
;

loop_
_geom_angle_atom_site_label_1
_geom_angle_atom_site_label_2
_geom_angle_atom_site_label_3
_geom_angle
_geom_angle_publ_flag
C(1) O(1) B(1) 120.3(3) yes
C(7) O(2) B(1) 121.7(3) yes
C(13) O(3) B(1) 121.2(3) yes
C(20) N(1) C(24) 118.9(3) yes
C(20) N(1) B(1) 118.6(3) yes
C(24) N(1) B(1) 122.2(3) yes
O(1) C(1) C(2) 123.1(3) yes
O(1) C(1) C(6) 116.6(3) yes
C(2) C(1) C(6) 120.2(4) yes
C(1) C(2) C(3) 116.4(3) yes
C(1) C(2) C(19) 125.1(3) yes
C(3) C(2) C(19) 118.4(3) yes
C(2) C(3) C(4) 123.3(4) yes
C(3) C(4) C(5) 119.4(4) yes
C(4) C(5) C(6) 118.8(4) yes
C(1) C(6) C(5) 121.7(4) yes
O(2) C(7) C(8) 121.6(3) yes
O(2) C(7) C(12) 117.7(3) yes
C(8) C(7) C(12) 120.6(3) yes
C(7) C(8) C(9) 117.1(3) yes
C(7) C(8) C(19) 124.5(3) yes
C(9) C(8) C(19) 118.4(3) yes
C(8) C(9) C(10) 122.5(4) yes
C(9) C(10) C(11) 119.1(4) yes
C(10) C(11) C(12) 120.6(4) yes
C(7) C(12) C(11) 120.1(4) yes
O(3) C(13) C(14) 120.9(3) yes
O(3) C(13) C(18) 118.5(3) yes
C(14) C(13) C(18) 120.6(3) yes
C(13) C(14) C(15) 116.9(3) yes
C(13) C(14) C(19) 123.5(3) yes
C(15) C(14) C(19) 119.6(3) yes
C(14) C(15) C(16) 122.4(4) yes
C(15) C(16) C(17) 119.9(4) yes
C(16) C(17) C(18) 119.4(4) yes
C(13) C(18) C(17) 120.7(4) yes
C(2) C(19) C(8) 114.2(3) yes
C(2) C(19) C(14) 115.7(3) yes
C(8) C(19) C(14) 113.9(3) yes
N(1) C(20) C(21) 122.3(4) yes
C(20) C(21) C(22) 119.1(5) yes
C(21) C(22) C(23) 119.1(4) yes
C(22) C(23) C(24) 119.1(5) yes
N(1) C(24) C(23) 121.5(4) yes
O(1) B(1) O(2) 113.4(3) yes
O(1) B(1) O(3) 113.7(3) yes
O(1) B(1) N(1) 104.4(3) yes
O(2) B(1) O(3) 115.6(3) yes
O(2) B(1) N(1) 105.9(3) yes
O(3) B(1) N(1) 102.2(3) yes

loop_
_geom_bond_atom_site_label_1
_geom_bond_atom_site_label_2
_geom_bond_distance
_geom_bond_publ_flag
O(1) C(1) 1.366(4) yes
O(1) B(1) 1.457(5) yes
O(2) C(7) 1.371(4) yes
O(2) B(1) 1.431(4) yes
O(3) C(13) 1.362(4) yes
O(3) B(1) 1.441(4) yes
N(1) C(20) 1.343(5) yes
N(1) C(24) 1.352(5) yes
N(1) B(1) 1.630(4) yes
C(1) C(2) 1.391(5) yes
C(1) C(6) 1.393(5) yes
C(2) C(3) 1.395(5) yes
C(2) C(19) 1.525(5) yes
C(3) C(4) 1.371(6) yes
C(4) C(5) 1.381(6) yes
C(5) C(6) 1.369(6) yes
C(7) C(8) 1.395(5) yes
C(7) C(12) 1.384(5) yes
C(8) C(9) 1.401(4) yes
C(8) C(19) 1.515(4) yes
C(9) C(10) 1.375(5) yes
C(10) C(11) 1.362(6) yes
C(11) C(12) 1.390(5) yes
C(13) C(14) 1.399(4) yes
C(13) C(18) 1.392(5) yes
C(14) C(15) 1.397(5) yes
C(14) C(19) 1.516(4) yes
C(15) C(16) 1.370(5) yes
C(16) C(17) 1.383(6) yes
C(17) C(18) 1.376(5) yes
C(20) C(21) 1.378(6) yes
C(21) C(22) 1.369(6) yes
C(22) C(23) 1.400(7) yes
C(23) C(24) 1.376(6) yes

loop_
_geom_contact_atom_site_label_1
_geom_contact_atom_site_label_2
_geom_contact_distance
_geom_contact_site_symmetry_2
O(2) C(3) 3.326(5) 8_456
O(2) C(4) 3.584(6) 8_456
O(3) C(9) 3.351(4) 6_545
O(3) C(10) 3.485(5) 6_545
N(1) C(22) 3.570(5) 5_556
C(6) C(10) 3.586(5) 6_545
C(10) C(23) 3.438(6) 3_556
C(20) C(22) 3.483(6) 5_556
C(20) C(23) 3.582(6) 5_556
C(21) C(24) 3.575(6) 5_556

loop_
_geom_torsion_atom_site_label_1
_geom_torsion_atom_site_label_2
_geom_torsion_atom_site_label_3
_geom_torsion_atom_site_label_4
_geom_torsion
_geom_torsion_publ_flag
O(1) C(1) C(2) C(3) 178.0(3) yes
O(1) C(1) C(2) C(19) -5.8(5) yes
O(1) C(1) C(6) C(5) -178.2(3) yes
O(1) B(1) O(2) C(7) -28.3(5) yes
O(1) B(1) O(3) C(13) 112.7(3) yes
O(1) B(1) N(1) C(20) 53.7(4) yes
O(1) B(1) N(1) C(24) -132.5(3) yes
O(2) C(7) C(8) C(9) -175.9(3) yes
O(2) C(7) C(8) C(19) 2.0(5) yes
O(2) C(7) C(12) C(11) 175.4(3) yes
O(2) B(1) O(1) C(1) 106.6(3) yes
O(2) B(1) O(3) C(13) -21.0(4) yes
O(2) B(1) N(1) C(20) 173.6(3) yes
O(2) B(1) N(1) C(24) -12.6(5) yes
O(3) C(13) C(14) C(15) 178.3(3) yes
O(3) C(13) C(14) C(19) -0.2(5) yes
O(3) C(13) C(18) C(17) -177.9(3) yes
O(3) B(1) O(1) C(1) -28.2(4) yes
O(3) B(1) O(2) C(7) 105.4(4) yes
O(3) B(1) N(1) C(20) -64.9(4) yes
O(3) B(1) N(1) C(24) 108.8(4) yes
N(1) C(20) C(21) C(22) 0.4(7) yes
N(1) C(24) C(23) C(22) 0.3(7) yes
N(1) B(1) O(1) C(1) -138.7(3) yes
N(1) B(1) O(2) C(7) -142.2(3) yes
N(1) B(1) O(3) C(13) -135.5(3) yes
C(1) C(2) C(3) C(4) 1.2(5) yes
C(1) C(2) C(19) C(8) -46.5(4) yes
C(1) C(2) C(19) C(14) 88.7(4) yes
C(1) C(6) C(5) C(4) -0.4(6) yes
C(2) C(1) O(1) B(1) -41.4(4) yes
C(2) C(1) C(6) C(5) 3.3(6) yes
C(2) C(3) C(4) C(5) 1.7(6) yes
C(2) C(19) C(8) C(7) 83.9(4) yes
C(2) C(19) C(8) C(9) -98.3(4) yes
C(2) C(19) C(14) C(13) -46.9(5) yes
C(2) C(19) C(14) C(15) 134.6(4) yes
C(3) C(2) C(1) C(6) -3.6(5) yes
C(3) C(2) C(19) C(8) 129.6(3) yes
C(3) C(2) C(19) C(14) -95.2(4) yes
C(3) C(4) C(5) C(6) -2.1(6) yes
C(4) C(3) C(2) C(19) -175.3(3) yes
C(6) C(1) O(1) B(1) 140.1(3) yes
C(6) C(1) C(2) C(19) 172.6(3) yes
C(7) C(8) C(9) C(10) 0.0(6) yes
C(7) C(8) C(19) C(14) -52.1(5) yes
C(7) C(12) C(11) C(10) 1.2(6) yes
C(8) C(7) O(2) B(1) -48.3(5) yes
C(8) C(7) C(12) C(11) -1.2(6) yes
C(8) C(9) C(10) C(11) -0.1(6) yes
C(8) C(19) C(14) C(13) 88.4(4) yes
C(8) C(19) C(14) C(15) -90.1(4) yes
C(9) C(8) C(7) C(12) 0.7(5) yes
C(9) C(8) C(19) C(14) 125.7(3) yes
C(9) C(10) C(11) C(12) -0.5(6) yes
C(10) C(9) C(8) C(19) -178.0(4) yes
C(12) C(7) O(2) B(1) 135.0(4) yes
C(12) C(7) C(8) C(19) 178.5(3) yes
C(13) C(14) C(15) C(16) 1.2(5) yes
C(13) C(18) C(17) C(16) -1.9(6) yes
C(14) C(13) O(3) B(1) -51.3(4) yes
C(14) C(13) C(18) C(17) 3.4(5) yes
C(14) C(15) C(16) C(17) 0.3(6) yes
C(15) C(14) C(13) C(18) -3.0(5) yes
C(15) C(16) C(17) C(18) 0.0(6) yes
C(16) C(15) C(14) C(19) 179.8(4) yes
C(18) C(13) O(3) B(1) 130.1(3) yes
C(18) C(13) C(14) C(19) 178.4(3) yes
C(20) N(1) C(24) C(23) -0.2(6) yes
C(20) C(21) C(22) C(23) -0.3(7) yes
C(21) C(20) N(1) C(24) -0.1(6) yes
C(21) C(20) N(1) B(1) 173.8(4) yes
C(21) C(22) C(23) C(24) -0.1(7) yes
C(23) C(24) N(1) B(1) -173.9(4) yes
C(23) C(24) N(1) B(1) -173.9(4) yes
